data_4063807
loop_
_publ_author_name
'Wieder, Noah L.'
'Carroll, Patrick J.'
'Berry, Donald H.'

_publ_section_title
;
 Structure and Reactivity of Acetylene Complexes of Bis(imino)pyridine
 Ruthenium(0)
;
_journal_issue 8
_journal_name_full Organometallics
_journal_page_first 2125
_journal_paper_doi 10.1021/om100953g
_journal_volume 30
_journal_year 2011
_chemical_formula_sum 'C29 H33 N3 Ru'
_chemical_formula_weight 524.65
_space_group_IT_number 15
_symmetry_cell_setting monoclinic
_symmetry_Int_Tables_number 15
_symmetry_space_group_name_Hall '-C 2yc'
_symmetry_space_group_name_H-M 'C 1 2/c 1'
_atom_sites_solution_hydrogens geom
_atom_sites_solution_primary direct
_audit_creation_method SHELXL-97
_cell_angle_alpha 90.00
_cell_angle_beta 124.200(2)
_cell_angle_gamma 90.00
_cell_formula_units_Z 8
_cell_length_a 23.207(2)
_cell_length_b 15.4043(11)
_cell_length_c 17.1281(17)
_cell_measurement_temperature 143(1)
_cell_volume 5064.3(8)
_computing_data_collection 'CrystalClear (Rigaku, 1999)'
_computing_data_reduction 'CrystalClear (Rigaku, 1999)'
_computing_structure_refinement 'SHELXL-97 (Sheldrick, 1997)'
_computing_structure_solution 'SIR97 (Altomare, 1999)'
_diffrn_ambient_temperature 143(1)
_diffrn_measured_fraction_theta_full 0.991
_diffrn_measured_fraction_theta_max 0.991
_diffrn_measurement_device 'CCD Area Detector'
_diffrn_measurement_device_type 'Rigaku Mercury'
_diffrn_measurement_method 'phi and omega rotations'
_diffrn_radiation_monochromator graphite
_diffrn_radiation_source 'rotating anode'
_diffrn_radiation_type MoK\a
_diffrn_radiation_wavelength 0.71073
_diffrn_reflns_av_R_equivalents 0.0190
_diffrn_reflns_av_sigmaI/netI 0.0267
_diffrn_reflns_limit_h_max 26
_diffrn_reflns_limit_h_min -30
_diffrn_reflns_limit_k_max 19
_diffrn_reflns_limit_k_min -19
_diffrn_reflns_limit_l_max 22
_diffrn_reflns_limit_l_min -18
_diffrn_reflns_number 16136
_diffrn_reflns_theta_full 27.48
_diffrn_reflns_theta_max 27.48
_diffrn_reflns_theta_min 2.58
_exptl_absorpt_coefficient_mu 0.640
_exptl_absorpt_correction_T_max 1.0000
_exptl_absorpt_correction_T_min 0.7688
_exptl_absorpt_correction_type multi-scan
_exptl_absorpt_process_details
;  Shape and scale corrections using equivalent reflections.
   Shape function based on spherical harmonics.
   Highest even and odd order for spherical harmonics:  4  and  3
   Laue group:  2/m
   Friedel opposites are equivalent.
;
_exptl_crystal_density_diffrn 1.376
_exptl_crystal_density_method 'not measured'
_exptl_crystal_F_000 2176
_exptl_crystal_size_max 0.38
_exptl_crystal_size_mid 0.22
_exptl_crystal_size_min 0.10
_refine_diff_density_max 1.411
_refine_diff_density_min -0.627
_refine_diff_density_rms 0.076
_refine_ls_extinction_method none
_refine_ls_goodness_of_fit_ref 1.103
_refine_ls_hydrogen_treatment mixed
_refine_ls_matrix_type full
_refine_ls_number_parameters 315
_refine_ls_number_reflns 5745
_refine_ls_number_restraints 0
_refine_ls_restrained_S_all 1.103
_refine_ls_R_factor_all 0.0397
_refine_ls_R_factor_gt 0.0341
_refine_ls_shift/su_max 0.007
_refine_ls_shift/su_mean 0.000
_refine_ls_structure_factor_coef Fsqd
_refine_ls_weighting_details 'calc w=1/[\s^2^(Fo^2^)+(0.0339P)^2^+8.5640P] where P=(Fo^2^+2Fc^2^)/3'
_refine_ls_weighting_scheme calc
_refine_ls_wR_factor_gt 0.0752
_refine_ls_wR_factor_ref 0.0797
_reflns_number_gt 5062
_reflns_number_total 5745
_reflns_threshold_expression >2sigma(I)
_cod_data_source_file om100953g_si_002.cif
_cod_data_source_block UP5080
_cod_depositor_comments
;
The following automatic conversions were performed:

'_exptl_absorpt_correction_type' value 'Multi-scan' changed to
'multi-scan' according to
/home/saulius/struct/CIF-dictionaries/cif_core.dic dictionary named
'cif_core.dic' version 2.4.1 from 2010-06-29.

Automatic conversion script
Id: cif_fix_values 1715 2011-07-08 13:25:40Z adriana 
;
_cod_original_cell_volume 5064.2(8)
_cod_original_sg_symbol_H-M 'C 2/c      '
_cod_database_code 4063807

loop_
_symmetry_equiv_pos_as_xyz
'x, y, z'
'-x, y, -z+1/2'
'x+1/2, y+1/2, z'
'-x+1/2, y+1/2, -z+1/2'
'-x, -y, -z'
'x, -y, z-1/2'
'-x+1/2, -y+1/2, -z'
'x+1/2, -y+1/2, z-1/2'

loop_
_atom_site_label
_atom_site_type_symbol
_atom_site_fract_x
_atom_site_fract_y
_atom_site_fract_z
_atom_site_U_iso_or_equiv
_atom_site_adp_type
_atom_site_occupancy
_atom_site_symmetry_multiplicity
_atom_site_calc_flag
_atom_site_refinement_flags
Ru1 Ru 0.738028(8) 0.042814(11) 0.622705(11) 0.02079(7) Uani 1 1 d .
N1 N 0.82742(9) 0.09490(12) 0.73780(12) 0.0237(4) Uani 1 1 d .
N2 N 0.77720(9) 0.11253(11) 0.56736(12) 0.0216(4) Uani 1 1 d .
N3 N 0.66692(9) 0.02935(12) 0.47951(13) 0.0228(4) Uani 1 1 d .
C1 C 0.86684(11) 0.14429(14) 0.72175(16) 0.0257(4) Uani 1 1 d .
C2 C 0.84001(11) 0.15583(13) 0.62444(16) 0.0239(4) Uani 1 1 d .
C3 C 0.86856(12) 0.20379(14) 0.58533(17) 0.0284(5) Uani 1 1 d .
H3 H 0.9110 0.2320 0.6245 0.038 Uiso 1 1 calc R
C4 C 0.83400(12) 0.20971(15) 0.48815(17) 0.0295(5) Uani 1 1 d .
H4 H 0.8529 0.2418 0.4617 0.039 Uiso 1 1 calc R
C5 C 0.77092(12) 0.16724(14) 0.43086(16) 0.0272(5) Uani 1 1 d .
H5 H 0.7472 0.1710 0.3656 0.036 Uiso 1 1 calc R
C6 C 0.74305(11) 0.11909(13) 0.47049(15) 0.0224(4) Uani 1 1 d .
C7 C 0.67942(11) 0.07101(14) 0.42274(15) 0.0228(4) Uani 1 1 d .
C8 C 0.84940(11) 0.08539(14) 0.83448(15) 0.0247(4) Uani 1 1 d .
C9 C 0.88923(12) 0.01361(15) 0.88691(16) 0.0292(5) Uani 1 1 d .
C10 C 0.90716(13) 0.00478(16) 0.97912(16) 0.0332(5) Uani 1 1 d .
H10 H 0.9339 -0.0426 1.0148 0.044 Uiso 1 1 calc R
C11 C 0.88637(13) 0.06444(17) 1.01902(17) 0.0333(5) Uani 1 1 d .
C12 C 0.84654(12) 0.13469(16) 0.96472(17) 0.0316(5) Uani 1 1 d .
H12 H 0.8323 0.1751 0.9909 0.042 Uiso 1 1 calc R
C13 C 0.82718(12) 0.14678(15) 0.87247(16) 0.0285(5) Uani 1 1 d .
C14 C 0.91083(15) -0.05340(17) 0.84436(19) 0.0412(6) Uani 1 1 d .
H14A H 0.8703 -0.0830 0.7943 0.062 Uiso 1 1 calc R
H14B H 0.9416 -0.0945 0.8920 0.062 Uiso 1 1 calc R
H14C H 0.9344 -0.0255 0.8197 0.062 Uiso 1 1 calc R
C15 C 0.90580(16) 0.05372(19) 1.11890(18) 0.0439(7) Uani 1 1 d .
H15A H 0.9336 0.0024 1.1463 0.066 Uiso 1 1 calc R
H15B H 0.8642 0.0485 1.1180 0.066 Uiso 1 1 calc R
H15C H 0.9319 0.1034 1.1557 0.066 Uiso 1 1 calc R
C16 C 0.78292(15) 0.22287(17) 0.81441(19) 0.0408(6) Uani 1 1 d .
H16A H 0.7654 0.2518 0.8467 0.061 Uiso 1 1 calc R
H16B H 0.7446 0.2026 0.7542 0.061 Uiso 1 1 calc R
H16C H 0.8105 0.2626 0.8054 0.061 Uiso 1 1 calc R
C17 C 0.93427(12) 0.18444(17) 0.79955(18) 0.0366(6) Uani 1 1 d .
H17A H 0.9287 0.2073 0.8471 0.055 Uiso 1 1 calc R
H17B H 0.9469 0.2306 0.7742 0.055 Uiso 1 1 calc R
H17C H 0.9702 0.1411 0.8270 0.055 Uiso 1 1 calc R
C18 C 0.63074(13) 0.06873(17) 0.31707(16) 0.0315(5) Uani 1 1 d .
H18A H 0.6353 0.0141 0.2941 0.047 Uiso 1 1 calc R
H18B H 0.6422 0.1150 0.2905 0.047 Uiso 1 1 calc R
H18C H 0.5837 0.0757 0.2991 0.047 Uiso 1 1 calc R
C19 C 0.60621(11) -0.02596(14) 0.43587(15) 0.0233(4) Uani 1 1 d .
C20 C 0.54366(11) 0.00591(15) 0.41861(15) 0.0248(4) Uani 1 1 d .
C21 C 0.48797(12) -0.05129(15) 0.38422(16) 0.0284(5) Uani 1 1 d .
H21 H 0.4462 -0.0310 0.3729 0.038 Uiso 1 1 calc R
C22 C 0.49309(12) -0.13783(16) 0.36631(16) 0.0325(5) Uani 1 1 d .
C23 C 0.55526(13) -0.16687(16) 0.38224(17) 0.0335(5) Uani 1 1 d .
H23 H 0.5588 -0.2245 0.3692 0.045 Uiso 1 1 calc R
C24 C 0.61287(12) -0.11228(15) 0.41726(16) 0.0287(5) Uani 1 1 d .
C25 C 0.53716(13) 0.09959(15) 0.43707(18) 0.0320(5) Uani 1 1 d .
H25A H 0.5382 0.1355 0.3920 0.048 Uiso 1 1 calc R
H25B H 0.5752 0.1149 0.4997 0.048 Uiso 1 1 calc R
H25C H 0.4939 0.1082 0.4313 0.048 Uiso 1 1 calc R
C26 C 0.43212(15) -0.19893(19) 0.3307(2) 0.0484(7) Uani 1 1 d .
H26A H 0.4280 -0.2357 0.2825 0.073 Uiso 1 1 calc R
H26B H 0.3901 -0.1659 0.3049 0.073 Uiso 1 1 calc R
H26C H 0.4396 -0.2340 0.3820 0.073 Uiso 1 1 calc R
C27 C 0.68097(14) -0.14526(16) 0.4367(2) 0.0387(6) Uani 1 1 d .
H27A H 0.6925 -0.1136 0.3990 0.058 Uiso 1 1 calc R
H27B H 0.6767 -0.2058 0.4212 0.058 Uiso 1 1 calc R
H27C H 0.7171 -0.1374 0.5024 0.058 Uiso 1 1 calc R
C28 C 0.72653(14) -0.01961(19) 0.71767(18) 0.0372(6) Uani 1 1 d .
C29 C 0.67688(13) -0.04100(16) 0.63782(17) 0.0309(5) Uani 1 1 d .
H28 H 0.7483(18) -0.022(2) 0.780(3) 0.060(10) Uiso 1 1 d .
H29 H 0.6351(17) -0.075(2) 0.596(2) 0.055(9) Uiso 1 1 d .

loop_
_atom_site_aniso_label
_atom_site_aniso_U_11
_atom_site_aniso_U_22
_atom_site_aniso_U_33
_atom_site_aniso_U_23
_atom_site_aniso_U_13
_atom_site_aniso_U_12
Ru1 0.01867(10) 0.02449(10) 0.01858(10) 0.00189(6) 0.01010(8) -0.00228(6)
N1 0.0216(9) 0.0261(9) 0.0207(9) 0.0008(7) 0.0103(8) -0.0010(7)
N2 0.0199(9) 0.0224(8) 0.0224(9) 0.0010(7) 0.0118(7) -0.0008(7)
N3 0.0188(9) 0.0293(9) 0.0189(9) 0.0013(7) 0.0097(7) -0.0011(7)
C1 0.0207(10) 0.0258(11) 0.0266(11) -0.0009(9) 0.0109(9) -0.0027(8)
C2 0.0203(10) 0.0227(10) 0.0282(11) 0.0011(9) 0.0133(9) -0.0014(8)
C3 0.0236(11) 0.0272(11) 0.0351(13) 0.0013(10) 0.0169(10) -0.0028(9)
C4 0.0316(12) 0.0271(11) 0.0381(13) 0.0053(10) 0.0247(11) -0.0010(9)
C5 0.0316(12) 0.0271(11) 0.0296(12) 0.0046(9) 0.0213(10) 0.0022(9)
C6 0.0235(10) 0.0233(10) 0.0219(10) 0.0027(8) 0.0137(9) 0.0027(8)
C7 0.0224(10) 0.0252(10) 0.0218(10) 0.0015(9) 0.0131(9) 0.0023(8)
C8 0.0223(11) 0.0269(11) 0.0200(10) -0.0010(9) 0.0089(9) -0.0043(8)
C9 0.0266(12) 0.0296(11) 0.0243(11) -0.0009(9) 0.0100(10) -0.0021(9)
C10 0.0310(13) 0.0328(12) 0.0243(12) 0.0032(10) 0.0085(10) -0.0027(10)
C11 0.0314(13) 0.0420(13) 0.0227(11) -0.0042(10) 0.0129(10) -0.0135(10)
C12 0.0314(12) 0.0349(12) 0.0295(12) -0.0074(10) 0.0176(10) -0.0067(10)
C13 0.0275(12) 0.0289(11) 0.0262(12) -0.0023(9) 0.0133(10) -0.0034(9)
C14 0.0417(15) 0.0399(14) 0.0309(13) 0.0008(11) 0.0136(12) 0.0101(11)
C15 0.0488(17) 0.0548(17) 0.0252(13) -0.0031(12) 0.0189(13) -0.0141(13)
C16 0.0461(15) 0.0356(13) 0.0410(15) 0.0006(11) 0.0246(13) 0.0078(11)
C17 0.0270(12) 0.0422(14) 0.0319(13) -0.0008(11) 0.0114(11) -0.0115(10)
C18 0.0299(12) 0.0420(13) 0.0221(11) 0.0016(10) 0.0142(10) -0.0034(10)
C19 0.0205(10) 0.0293(11) 0.0164(10) 0.0013(8) 0.0081(9) -0.0051(8)
C20 0.0219(11) 0.0291(11) 0.0196(10) 0.0047(9) 0.0093(9) -0.0005(8)
C21 0.0200(11) 0.0375(13) 0.0232(11) 0.0061(9) 0.0094(9) -0.0030(9)
C22 0.0305(12) 0.0359(13) 0.0256(12) -0.0015(10) 0.0125(10) -0.0126(10)
C23 0.0399(14) 0.0278(11) 0.0302(12) -0.0029(10) 0.0180(11) -0.0059(10)
C24 0.0284(12) 0.0307(12) 0.0263(11) -0.0003(9) 0.0149(10) -0.0022(9)
C25 0.0291(12) 0.0304(12) 0.0382(13) 0.0057(10) 0.0200(11) 0.0012(9)
C26 0.0395(15) 0.0497(16) 0.0506(17) -0.0076(14) 0.0220(14) -0.0223(13)
C27 0.0396(14) 0.0322(13) 0.0474(16) -0.0025(11) 0.0264(13) 0.0025(11)
C28 0.0342(13) 0.0510(15) 0.0235(12) 0.0068(11) 0.0144(11) -0.0121(12)
C29 0.0293(13) 0.0390(13) 0.0276(12) 0.0042(10) 0.0181(11) -0.0088(10)

loop_
_atom_type_symbol
_atom_type_description
_atom_type_scat_dispersion_real
_atom_type_scat_dispersion_imag
_atom_type_scat_source
C C 0.0033 0.0016 'International Tables Vol C Tables 4.2.6.8 and 6.1.1.4'
H H 0.0000 0.0000 'International Tables Vol C Tables 4.2.6.8 and 6.1.1.4'
N N 0.0061 0.0033 'International Tables Vol C Tables 4.2.6.8 and 6.1.1.4'
Ru Ru -1.2594 0.8363 'International Tables Vol C Tables 4.2.6.8 and 6.1.1.4'

loop_
_geom_angle_atom_site_label_1
_geom_angle_atom_site_label_2
_geom_angle_atom_site_label_3
_geom_angle
N2 Ru1 C28 161.99(9)
N2 Ru1 C29 162.25(9)
C28 Ru1 C29 35.43(10)
N2 Ru1 N3 76.00(7)
C28 Ru1 N3 121.90(9)
C29 Ru1 N3 86.47(9)
N2 Ru1 N1 76.00(7)
C28 Ru1 N1 86.15(9)
C29 Ru1 N1 121.58(9)
N3 Ru1 N1 151.94(7)
C1 N1 C8 117.07(18)
C1 N1 Ru1 117.67(15)
C8 N1 Ru1 125.21(14)
C6 N2 C2 118.49(17)
C6 N2 Ru1 120.73(14)
C2 N2 Ru1 120.78(14)
C7 N3 C19 117.25(18)
C7 N3 Ru1 117.77(14)
C19 N3 Ru1 124.89(14)
N1 C1 C2 114.43(19)
N1 C1 C17 123.0(2)
C2 C1 C17 122.5(2)
N2 C2 C3 120.8(2)
N2 C2 C1 111.07(18)
C3 C2 C1 128.1(2)
C4 C3 C2 120.2(2)
C5 C4 C3 119.2(2)
C4 C5 C6 120.3(2)
N2 C6 C5 121.1(2)
N2 C6 C7 111.09(18)
C5 C6 C7 127.8(2)
N3 C7 C6 114.39(19)
N3 C7 C18 123.1(2)
C6 C7 C18 122.51(19)
C9 C8 C13 121.3(2)
C9 C8 N1 119.9(2)
C13 C8 N1 118.73(19)
C10 C9 C8 118.3(2)
C10 C9 C14 120.9(2)
C8 C9 C14 120.8(2)
C11 C10 C9 122.0(2)
C10 C11 C12 118.2(2)
C10 C11 C15 121.4(2)
C12 C11 C15 120.4(2)
C11 C12 C13 122.3(2)
C12 C13 C8 118.0(2)
C12 C13 C16 121.3(2)
C8 C13 C16 120.8(2)
C24 C19 C20 121.4(2)
C24 C19 N3 118.6(2)
C20 C19 N3 119.82(19)
C21 C20 C19 118.3(2)
C21 C20 C25 121.2(2)
C19 C20 C25 120.53(19)
C22 C21 C20 121.8(2)
C23 C22 C21 118.5(2)
C23 C22 C26 120.9(2)
C21 C22 C26 120.6(2)
C22 C23 C24 122.0(2)
C19 C24 C23 118.0(2)
C19 C24 C27 120.5(2)
C23 C24 C27 121.5(2)
C29 C28 Ru1 72.63(16)
C28 C29 Ru1 71.94(15)

loop_
_geom_bond_atom_site_label_1
_geom_bond_atom_site_label_2
_geom_bond_distance
Ru1 N2 1.9613(17)
Ru1 C28 2.032(2)
Ru1 C29 2.040(2)
Ru1 N3 2.0572(18)
Ru1 N1 2.0582(18)
N1 C1 1.332(3)
N1 C8 1.440(3)
N2 C6 1.383(3)
N2 C2 1.387(3)
N3 C7 1.326(3)
N3 C19 1.444(3)
C1 C2 1.425(3)
C1 C17 1.504(3)
C2 C3 1.390(3)
C3 C4 1.386(3)
C4 C5 1.385(3)
C5 C6 1.387(3)
C6 C7 1.428(3)
C7 C18 1.502(3)
C8 C9 1.397(3)
C8 C13 1.400(3)
C9 C10 1.395(3)
C9 C14 1.503(4)
C10 C11 1.384(4)
C11 C12 1.387(4)
C11 C15 1.513(3)
C12 C13 1.391(3)
C13 C16 1.506(3)
C19 C24 1.396(3)
C19 C20 1.398(3)
C20 C21 1.392(3)
C20 C25 1.503(3)
C21 C22 1.388(3)
C22 C23 1.383(4)
C22 C26 1.513(3)
C23 C24 1.397(3)
C24 C27 1.508(3)
C28 C29 1.239(4)
